data_7131624
loop_
_publ_author_name
'Hu, Guojun'
'Wang, Yanwei'
'Wang, Yaorong'
'Zhu, Xuehua'
'Yuan, Dan'
'Yao, Yingming'

_publ_section_title
;
 Random copolymerization of trimethylene carbonate with L-lactide
 initiated by amine-bridged bis(phenolate) neodymium alkoxides.
;
_journal_issue 45
_journal_name_full 'Chemical communications (Cambridge, England)'
_journal_page_first 6921
_journal_page_last 6924
_journal_paper_doi 10.1039/d3cc01766d
_journal_volume 59
_journal_year 2023
_chemical_formula_moiety 'C35 H51 F6 N2 Nd O6'
_chemical_formula_sum 'C35 H51 F6 N2 Nd O6'
_chemical_formula_weight 854.01
_space_group_crystal_system triclinic
_space_group_IT_number 2
_space_group_name_Hall '-P 1'
_space_group_name_H-M_alt 'P -1'
_atom_sites_solution_hydrogens geom
_atom_sites_solution_primary iterative
_audit_creation_date 2023-05-04
_audit_creation_method
;
Olex2 1.5
(compiled 2021.07.19 svn.r715e62df for OlexSys, GUI svn.r6380)
;
_audit_update_record
;
2023-05-09 deposited with the CCDC.	2023-05-12 downloaded from the CCDC.
;
_cell_angle_alpha 83.768(3)
_cell_angle_beta 77.981(3)
_cell_angle_gamma 65.249(3)
_cell_formula_units_Z 2
_cell_length_a 9.5877(3)
_cell_length_b 10.4329(4)
_cell_length_c 21.9228(7)
_cell_measurement_reflns_used 16867
_cell_measurement_temperature 221.90(10)
_cell_measurement_theta_max 29.5700
_cell_measurement_theta_min 2.3120
_cell_volume 1947.22(13)
_computing_cell_refinement 'CrysAlisPro 1.171.42.81a (Rigaku OD, 2023)'
_computing_data_collection 'CrysAlisPro 1.171.42.81a (Rigaku OD, 2023)'
_computing_data_reduction 'CrysAlisPro 1.171.42.81a (Rigaku OD, 2023)'
_computing_molecular_graphics 'Olex2 1.5 (Dolomanov et al., 2009)'
_computing_publication_material 'Olex2 1.5 (Dolomanov et al., 2009)'
_computing_structure_refinement 'SHELXL 2018/3 (Sheldrick, 2015)'
_computing_structure_solution 'olex2.solve 1.5 (Bourhis et al., 2015)'
_diffrn_ambient_environment N~2~
_diffrn_ambient_temperature 221.90(10)
_diffrn_detector 'CCD plate'
_diffrn_detector_area_resol_mean 10.4471
_diffrn_detector_type Atlas
_diffrn_measured_fraction_theta_full 1.000
_diffrn_measured_fraction_theta_max 1.000
_diffrn_measurement_details
;
List of Runs (angles in degrees, time in seconds):

  # Type    Start    End  Width  t~exp~   \w     \q     \k     \f   Frames
#--------------------------------------------------------------------------
  1  \w    -67.00  54.00   1.00    1.50    --   12.56 -19.00 -90.00  121
  2  \w    -62.00  37.00   1.00    1.50    --   12.56 -37.00  90.00   99
  3  \w    -12.00  87.00   1.00    1.50    --   12.56  37.00 -90.00   99
  4  \w     39.00 101.00   1.00    1.50    --   12.56 178.00 120.00   62
  5  \w    -20.00  26.00   1.00    1.50    --  -13.65 -99.00 -90.00   46
  6  \w    -82.00 -34.00   1.00    1.50    --  -13.65 144.00 -19.16   48
  7  \w    -62.00  37.00   1.00    1.50    --   12.56 -37.00-180.00   99
;
_diffrn_measurement_device 'four-circle diffractometer'
_diffrn_measurement_device_type 'Xcalibur, Atlas, Gemini'
_diffrn_measurement_method '\w scans'
_diffrn_orient_matrix_type 'CrysAlisPro convention (1999,Acta A55,543-557)'
_diffrn_orient_matrix_UB_11 0.0008627000
_diffrn_orient_matrix_UB_12 0.0268429000
_diffrn_orient_matrix_UB_13 -0.0311539000
_diffrn_orient_matrix_UB_21 -0.0067369000
_diffrn_orient_matrix_UB_22 -0.0600559000
_diffrn_orient_matrix_UB_23 -0.0091108000
_diffrn_orient_matrix_UB_31 -0.0825440000
_diffrn_orient_matrix_UB_32 0.0357880000
_diffrn_orient_matrix_UB_33 0.0064043000
_diffrn_radiation_monochromator graphite
_diffrn_radiation_probe x-ray
_diffrn_radiation_type 'Mo K\a'
_diffrn_radiation_wavelength 0.71073
_diffrn_reflns_av_R_equivalents 0.0536
_diffrn_reflns_av_unetI/netI 0.0441
_diffrn_reflns_Laue_measured_fraction_full 1.000
_diffrn_reflns_Laue_measured_fraction_max 1.000
_diffrn_reflns_limit_h_max 11
_diffrn_reflns_limit_h_min -11
_diffrn_reflns_limit_k_max 13
_diffrn_reflns_limit_k_min -13
_diffrn_reflns_limit_l_max 27
_diffrn_reflns_limit_l_min -27
_diffrn_reflns_number 28103
_diffrn_reflns_point_group_measured_fraction_full 1.000
_diffrn_reflns_point_group_measured_fraction_max 1.000
_diffrn_reflns_theta_full 25.242
_diffrn_reflns_theta_max 26.372
_diffrn_reflns_theta_min 1.900
_diffrn_source 'fine-focus sealed X-ray tube'
_diffrn_source_type 'Enhance (Mo) X-ray Source'
_exptl_absorpt_coefficient_mu 1.405
_exptl_absorpt_correction_T_max 1.00000
_exptl_absorpt_correction_T_min 0.03277
_exptl_absorpt_correction_type multi-scan
_exptl_absorpt_process_details
;
CrysAlisPro 1.171.42.81a (Rigaku Oxford Diffraction, 2023)
Empirical absorption correction using spherical harmonics,
implemented in SCALE3 ABSPACK scaling algorithm.
;
_exptl_crystal_colour 'clear light blue'
_exptl_crystal_density_diffrn 1.457
_exptl_crystal_description block
_exptl_crystal_F_000 874
_exptl_crystal_size_max 0.55
_exptl_crystal_size_mid 0.5
_exptl_crystal_size_min 0.35
_refine_diff_density_max 1.035
_refine_diff_density_min -0.695
_refine_diff_density_rms 0.096
_refine_ls_extinction_method none
_refine_ls_goodness_of_fit_ref 1.061
_refine_ls_hydrogen_treatment constr
_refine_ls_matrix_type full
_refine_ls_number_parameters 518
_refine_ls_number_reflns 7945
_refine_ls_number_restraints 227
_refine_ls_restrained_S_all 1.077
_refine_ls_R_factor_all 0.0454
_refine_ls_R_factor_gt 0.0386
_refine_ls_shift/su_max 0.001
_refine_ls_shift/su_mean 0.000
_refine_ls_structure_factor_coef Fsqd
_refine_ls_weighting_details 'w=1/[\s^2^(Fo^2^)+(0.0455P)^2^+0.9269P] where P=(Fo^2^+2Fc^2^)/3'
_refine_ls_weighting_scheme calc
_refine_ls_wR_factor_gt 0.0870
_refine_ls_wR_factor_ref 0.0914
_reflns_Friedel_coverage 0.000
_reflns_number_gt 7127
_reflns_number_total 7945
_reflns_threshold_expression 'I > 2\s(I)'
_cod_data_source_file d3cc01766d2.cif
_cod_data_source_block g230503b_autored
_cod_depositor_comments 'Adding full bibliography for 7131624--7131625.cif.'
_cod_original_cell_volume 1947.21(13)
_cod_database_code 7131624
_shelx_shelxl_version_number 2018/3
_shelx_space_group_comment
;
The symmetry employed for this shelxl refinement is uniquely defined
by the following loop, which should always be used as a source of
symmetry information in preference to the above space-group names.
They are only intended as comments.
;
_olex2_refinement_description
;
1. Fixed Uiso
 At 1.2 times of:
  All C(H) groups, All C(H,H) groups
 At 1.5 times of:
  All C(H,H,H) groups
2. Restrained distances
 O6-C56A \\sim O6-C56
 with sigma of 0.02
 Nd1-O4 \\sim Nd1-O3A
 with sigma of 0.02
 O4-C7 \\sim O3A-C54A \\sim C54A-C47A \\sim C7-C47 \\sim C47A-C46A \\sim
C47-C46 \\sim C46A-C45A \\sim C46-
 C45 \\sim O4-C45 \\sim O3A-C45A
 with sigma of 0.02
3. Uiso/Uaniso restraints and constraints
O4 \\sim C7 \\sim C45 \\sim C46 \\sim C47: within 3.8A with sigma of 0.01 and
sigma for terminal atoms of 0.02 within 3.8A
O3A \\sim C45A \\sim C46A \\sim C47A \\sim C54A: within 3.8A with sigma of 0.01
and sigma for terminal atoms of 0.02 within 3.8A
4. Rigid body (RIGU) restrains
 O3A, C45A, C46A, C47A, C54A
 with sigma for 1-2 distances of 0.01 and sigma for 1-3 distances of 0.02
 O4, C7, C45, C46, C47
 with sigma for 1-2 distances of 0.01 and sigma for 1-3 distances of 0.02
5. Others
 Sof(C56A)=Sof(H56D)=Sof(H56E)=Sof(H56F)=1-FVAR(1)
 Sof(C56)=Sof(H56A)=Sof(H56B)=Sof(H56C)=FVAR(1)
 Sof(O3A)=Sof(C45A)=Sof(H45C)=Sof(H45D)=Sof(C46A)=Sof(H46C)=Sof(H46D)=
 Sof(C47A)=Sof(H47C)=Sof(H47D)=Sof(C54A)=Sof(H54A)=Sof(H54B)=1-FVAR(2)
 Sof(O4)=Sof(C7)=Sof(H7A)=Sof(H7B)=Sof(C45)=Sof(H45A)=Sof(H45B)=Sof(C46)=
 Sof(H46A)=Sof(H46B)=Sof(C47)=Sof(H47A)=Sof(H47B)=FVAR(2)
6.a Ternary CH refined with riding coordinates:
 C50(H50)
6.b Secondary CH2 refined with riding coordinates:
 C7(H7A,H7B), C13(H13A,H13B), C28(H28A,H28B), C35(H35A,H35B), C43(H43A,H43B),
 C45(H45A,H45B), C45A(H45C,H45D), C46(H46A,H46B), C46A(H46C,H46D), C47(H47A,
 H47B), C47A(H47C,H47D), C54A(H54A,H54B)
6.c Aromatic/amide H refined with riding coordinates:
 C8(H8), C19(H19), C26(H26), C29(H29)
6.d Idealised Me refined as rotating group:
 C18(H18A,H18B,H18C), C24(H24A,H24B,H24C), C31(H31A,H31B,H31C), C36(H36A,H36B,
 H36C), C37(H37A,H37B,H37C), C49(H49A,H49B,H49C), C52(H52A,H52B,H52C), C53(H53A,
 H53B,H53C), C55(H55A,H55B,H55C), C56(H56A,H56B,H56C), C56A(H56D,H56E,H56F)
;
_olex2_submission_special_instructions 'No special instructions were received'
_oxdiff_exptl_absorpt_empirical_details
;
Empirical correction (ABSPACK) includes:
- Absorption correction using spherical harmonics
- Frame scaling
- Detector area scaling
;
_oxdiff_exptl_absorpt_empirical_full_max 22.984
_oxdiff_exptl_absorpt_empirical_full_min 0.763

loop_
_space_group_symop_operation_xyz
'x, y, z'
'-x, -y, -z'

loop_
_atom_site_label
_atom_site_type_symbol
_atom_site_fract_x
_atom_site_fract_y
_atom_site_fract_z
_atom_site_U_iso_or_equiv
_atom_site_adp_type
_atom_site_occupancy
_atom_site_site_symmetry_order
_atom_site_calc_flag
_atom_site_refinement_flags_posn
_atom_site_refinement_flags_adp
_atom_site_refinement_flags_occupancy
_atom_site_disorder_assembly
_atom_site_disorder_group
Nd1 Nd 0.36480(2) 0.89720(2) 0.74189(2) 0.03858(7) Uani 1 1 d D . . . .
F1 F 0.8750(4) 0.7674(4) 0.70728(18) 0.1204(13) Uani 1 1 d . . . . .
F2 F 0.9900(3) 0.5970(4) 0.76557(16) 0.1067(11) Uani 1 1 d . . . . .
F3 F 0.8363(4) 0.5822(4) 0.71442(16) 0.1050(10) Uani 1 1 d . . . . .
F4 F 0.6555(5) 0.5404(5) 0.8276(2) 0.1511(18) Uani 1 1 d . . . . .
F5 F 0.8318(4) 0.5443(5) 0.86871(18) 0.1438(18) Uani 1 1 d . . . . .
F6 F 0.6000(4) 0.6905(6) 0.89691(18) 0.160(2) Uani 1 1 d . . . . .
O1 O 0.4242(2) 0.9926(2) 0.64949(11) 0.0432(5) Uani 1 1 d . . . . .
O2 O 0.1879(3) 0.8379(2) 0.80644(12) 0.0508(6) Uani 1 1 d . . . . .
O3 O 0.5855(3) 0.8073(3) 0.77733(14) 0.0687(8) Uani 1 1 d . . . . .
O3A O 0.398(5) 0.690(2) 0.6856(8) 0.060(5) Uani 0.203(11) 1 d D U P A 2
O4 O 0.4097(14) 0.6962(8) 0.6791(3) 0.0781(19) Uani 0.797(11) 1 d D U P A 1
O5 O 0.2224(3) 1.5160(3) 0.53210(18) 0.1016(15) Uani 1 1 d . . . . .
O6 O -0.4044(4) 1.1359(4) 0.9351(2) 0.1177(17) Uani 1 1 d D . . . .
N1 N 0.0952(3) 1.1045(3) 0.72315(12) 0.0380(6) Uani 1 1 d . . . . .
N2 N 0.2881(3) 1.1209(3) 0.80750(14) 0.0470(7) Uani 1 1 d . . . . .
C1 C 0.6605(4) 1.0743(3) 0.56735(17) 0.0439(8) Uani 1 1 d . . . . .
C7 C 0.3739(10) 0.5753(8) 0.7015(5) 0.105(2) Uani 0.797(11) 1 d D U P A 1
H7A H 0.292185 0.573225 0.681694 0.126 Uiso 0.797(11) 1 calc R U P A 1
H7B H 0.339712 0.576894 0.746834 0.126 Uiso 0.797(11) 1 calc R U P A 1
C8 C 0.4230(4) 1.2996(4) 0.55258(17) 0.0528(9) Uani 1 1 d . . . . .
H8 H 0.492230 1.334073 0.527105 0.063 Uiso 1 1 calc R U . . .
C12 C 0.3769(3) 1.1162(3) 0.61809(14) 0.0363(6) Uani 1 1 d . . . . .
C13 C 0.0542(4) 1.2328(3) 0.75702(16) 0.0431(7) Uani 1 1 d . . . . .
H13A H -0.059722 1.282952 0.766195 0.052 Uiso 1 1 calc R U . . .
H13B H 0.095777 1.294908 0.730156 0.052 Uiso 1 1 calc R U . . .
C16 C 0.0412(4) 0.8993(4) 0.83838(16) 0.0445(8) Uani 1 1 d . . . . .
C17 C 0.2167(4) 1.1984(3) 0.62328(15) 0.0425(7) Uani 1 1 d . . . . .
C18 C 0.7491(5) 1.1442(5) 0.5195(3) 0.0889(18) Uani 1 1 d . . . . .
H18A H 0.714143 1.156196 0.479958 0.133 Uiso 1 1 calc R U . . .
H18B H 0.860169 1.085099 0.513914 0.133 Uiso 1 1 calc R U . . .
H18C H 0.729348 1.235738 0.534155 0.133 Uiso 1 1 calc R U . . .
C19 C -0.2152(4) 1.0909(4) 0.8414(2) 0.0588(10) Uani 1 1 d . . . . .
H19 H -0.285996 1.167550 0.821466 0.071 Uiso 1 1 calc R U . . .
C20 C -0.0677(4) 1.0132(4) 0.80931(17) 0.0461(8) Uani 1 1 d . . . . .
C22 C 0.1030(5) 0.7266(4) 0.93293(19) 0.0568(9) Uani 1 1 d . . . . .
C24 C 0.0210(7) 0.6928(6) 0.9959(2) 0.0942(18) Uani 1 1 d . . . . .
H24A H -0.010688 0.769930 1.023942 0.141 Uiso 1 1 calc R U . . .
H24B H 0.091885 0.606664 1.013511 0.141 Uiso 1 1 calc R U . . .
H24C H -0.070398 0.680465 0.990456 0.141 Uiso 1 1 calc R U . . .
C26 C -0.1563(5) 0.9385(4) 0.9300(2) 0.0600(10) Uani 1 1 d . . . . .
H26 H -0.189525 0.912423 0.971037 0.072 Uiso 1 1 calc R U . . .
C27 C -0.0066(4) 0.8570(4) 0.89975(17) 0.0481(8) Uani 1 1 d . . . . .
C28 C -0.0250(4) 1.0453(4) 0.74132(17) 0.0493(8) Uani 1 1 d . . . . .
H28A H 0.011684 0.957973 0.718573 0.059 Uiso 1 1 calc R U . . .
H28B H -0.120458 1.112236 0.726973 0.059 Uiso 1 1 calc R U . . .
C29 C 0.1607(4) 1.3325(4) 0.59543(17) 0.0549(10) Uani 1 1 d . . . . .
H29 H 0.052652 1.387305 0.599836 0.066 Uiso 1 1 calc R U . . .
C30 C -0.2586(4) 1.0560(4) 0.9026(2) 0.0646(11) Uani 1 1 d . . . . .
C31 C 0.1639(6) 0.5969(5) 0.8927(2) 0.0840(14) Uani 1 1 d . . . . .
H31A H 0.234312 0.516007 0.913395 0.126 Uiso 1 1 calc R U . . .
H31B H 0.219195 0.614185 0.852548 0.126 Uiso 1 1 calc R U . . .
H31C H 0.076774 0.578193 0.886724 0.126 Uiso 1 1 calc R U . . .
C33 C 0.4838(4) 1.1661(3) 0.57970(15) 0.0405(7) Uani 1 1 d . . . . .
C35 C 0.1164(4) 1.2035(4) 0.81759(18) 0.0535(9) Uani 1 1 d . . . . .
H35A H 0.090562 1.293282 0.836636 0.064 Uiso 1 1 calc R U . . .
H35B H 0.065447 1.151123 0.846585 0.064 Uiso 1 1 calc R U . . .
C36 C 0.6921(4) 0.9317(4) 0.5426(2) 0.0689(12) Uani 1 1 d . . . . .
H36A H 0.650794 0.946177 0.504436 0.103 Uiso 1 1 calc R U . . .
H36B H 0.641942 0.883150 0.573501 0.103 Uiso 1 1 calc R U . . .
H36C H 0.803814 0.875138 0.534159 0.103 Uiso 1 1 calc R U . . .
C37 C 0.7255(5) 1.0517(5) 0.6274(2) 0.0692(12) Uani 1 1 d . . . . .
H37A H 0.836688 0.992889 0.619172 0.104 Uiso 1 1 calc R U . . .
H37B H 0.673234 1.005599 0.658668 0.104 Uiso 1 1 calc R U . . .
H37C H 0.708073 1.142218 0.642395 0.104 Uiso 1 1 calc R U . . .
C39 C 0.8553(5) 0.6705(4) 0.7477(2) 0.0652(11) Uani 1 1 d . . . . .
C43 C 0.1037(4) 1.1359(4) 0.65457(16) 0.0463(8) Uani 1 1 d . . . . .
H43A H -0.000826 1.201003 0.647539 0.056 Uiso 1 1 calc R U . . .
H43B H 0.130593 1.047905 0.633797 0.056 Uiso 1 1 calc R U . . .
C44 C 0.2648(4) 1.3842(4) 0.56140(19) 0.0634(12) Uani 1 1 d . . . . .
C45 C 0.5324(12) 0.6452(7) 0.6267(4) 0.097(2) Uani 0.797(11) 1 d D U P A 1
H45A H 0.488589 0.670432 0.588317 0.117 Uiso 0.797(11) 1 calc R U P A 1
H45B H 0.604980 0.690163 0.624562 0.117 Uiso 0.797(11) 1 calc R U P A 1
C45A C 0.445(3) 0.6693(19) 0.6198(8) 0.060(5) Uani 0.203(11) 1 d D U P A 2
H45C H 0.355456 0.722064 0.598838 0.072 Uiso 0.203(11) 1 calc R U P A 2
H45D H 0.525949 0.704192 0.603307 0.072 Uiso 0.203(11) 1 calc R U P A 2
C46 C 0.6121(11) 0.5006(7) 0.6311(4) 0.106(2) Uani 0.797(11) 1 d D U P A 1
H46A H 0.718022 0.476403 0.638077 0.127 Uiso 0.797(11) 1 calc R U P A 1
H46B H 0.619518 0.457253 0.592406 0.127 Uiso 0.797(11) 1 calc R U P A 1
C46A C 0.503(3) 0.5232(19) 0.6081(9) 0.073(5) Uani 0.203(11) 1 d D U P A 2
H46C H 0.616782 0.475708 0.604485 0.087 Uiso 0.203(11) 1 calc R U P A 2
H46D H 0.471429 0.505199 0.571315 0.087 Uiso 0.203(11) 1 calc R U P A 2
C47 C 0.5269(11) 0.4500(7) 0.6828(4) 0.109(2) Uani 0.797(11) 1 d D U P A 1
H47A H 0.584565 0.417385 0.717445 0.130 Uiso 0.797(11) 1 calc R U P A 1
H47B H 0.508730 0.371781 0.670162 0.130 Uiso 0.797(11) 1 calc R U P A 1
C47A C 0.420(4) 0.487(3) 0.6667(8) 0.070(5) Uani 0.203(11) 1 d D U P A 2
H47C H 0.311223 0.513093 0.662851 0.085 Uiso 0.203(11) 1 calc R U P A 2
H47D H 0.467697 0.384278 0.673902 0.085 Uiso 0.203(11) 1 calc R U P A 2
C49 C 0.0672(6) 1.6134(5) 0.5490(3) 0.117(3) Uani 1 1 d . . . . .
H49A H 0.050764 1.699802 0.524312 0.175 Uiso 1 1 calc R U . . .
H49B H 0.046428 1.633906 0.592905 0.175 Uiso 1 1 calc R U . . .
H49C H -0.002818 1.573868 0.541477 0.175 Uiso 1 1 calc R U . . .
C50 C 0.7207(4) 0.7362(4) 0.79978(19) 0.0563(9) Uani 1 1 d . . . . .
H50 H 0.741692 0.804626 0.820313 0.068 Uiso 1 1 calc R U . . .
C51 C 0.7035(5) 0.6266(7) 0.8478(3) 0.0943(19) Uani 1 1 d . . . . .
C52 C 0.2387(6) 0.7543(6) 0.9441(3) 0.0940(18) Uani 1 1 d . . . . .
H52A H 0.199095 0.841526 0.966385 0.141 Uiso 1 1 calc R U . . .
H52B H 0.302184 0.762173 0.904391 0.141 Uiso 1 1 calc R U . . .
H52C H 0.301751 0.676847 0.968714 0.141 Uiso 1 1 calc R U . . .
C53 C 0.3301(6) 1.0755(5) 0.8703(2) 0.0778(13) Uani 1 1 d . . . . .
H53A H 0.288651 1.006932 0.888583 0.117 Uiso 1 1 calc R U . . .
H53B H 0.286251 1.156869 0.896788 0.117 Uiso 1 1 calc R U . . .
H53C H 0.442853 1.033260 0.866438 0.117 Uiso 1 1 calc R U . . .
C54A C 0.422(4) 0.557(2) 0.7202(9) 0.062(5) Uani 0.203(11) 1 d D U P A 2
H54A H 0.522882 0.514025 0.734469 0.075 Uiso 0.203(11) 1 calc R U P A 2
H54B H 0.336890 0.564107 0.755112 0.075 Uiso 0.203(11) 1 calc R U P A 2
C55 C 0.3736(5) 1.2018(5) 0.7763(2) 0.0713(12) Uani 1 1 d . . . . .
H55A H 0.484746 1.144750 0.772974 0.107 Uiso 1 1 calc R U . . .
H55B H 0.344907 1.285225 0.800010 0.107 Uiso 1 1 calc R U . . .
H55C H 0.348810 1.230094 0.734878 0.107 Uiso 1 1 calc R U . . .
C56 C -0.4657(9) 1.2751(9) 0.9327(4) 0.075(3) Uani 0.543(9) 1 d D . P B 1
H56A H -0.384947 1.308624 0.931818 0.113 Uiso 0.543(9) 1 calc R U P B 1
H56B H -0.546207 1.310823 0.969190 0.113 Uiso 0.543(9) 1 calc R U P B 1
H56C H -0.511157 1.308393 0.895353 0.113 Uiso 0.543(9) 1 calc R U P B 1
C56A C -0.4805(11) 1.1060(13) 0.9836(4) 0.078(4) Uani 0.457(9) 1 d D . P B 2
H56D H -0.481790 1.014937 0.979334 0.117 Uiso 0.457(9) 1 calc R U P B 2
H56E H -0.586610 1.177652 0.990302 0.117 Uiso 0.457(9) 1 calc R U P B 2
H56F H -0.432137 1.102036 1.018879 0.117 Uiso 0.457(9) 1 calc R U P B 2

loop_
_atom_site_aniso_label
_atom_site_aniso_U_11
_atom_site_aniso_U_22
_atom_site_aniso_U_33
_atom_site_aniso_U_23
_atom_site_aniso_U_13
_atom_site_aniso_U_12
Nd1 0.03871(11) 0.02939(10) 0.04042(11) 0.00098(7) -0.00905(7) -0.00643(7)
F1 0.116(3) 0.099(2) 0.116(3) 0.035(2) 0.004(2) -0.035(2)
F2 0.0450(14) 0.130(3) 0.111(2) 0.012(2) -0.0161(14) -0.0049(15)
F3 0.098(2) 0.102(2) 0.101(2) -0.0394(19) -0.0127(18) -0.0209(18)
F4 0.146(3) 0.134(3) 0.200(5) 0.071(3) -0.048(3) -0.093(3)
F5 0.079(2) 0.173(4) 0.122(3) 0.083(3) -0.0345(19) -0.009(2)
F6 0.095(2) 0.219(5) 0.085(2) 0.031(3) 0.015(2) -0.010(3)
O1 0.0398(12) 0.0335(11) 0.0466(13) 0.0014(9) -0.0083(10) -0.0057(9)
O2 0.0493(14) 0.0446(13) 0.0504(14) 0.0066(11) -0.0052(11) -0.0148(11)
O3 0.0517(15) 0.0606(17) 0.076(2) 0.0024(14) -0.0308(14) 0.0023(13)
O3A 0.101(11) 0.043(7) 0.039(7) 0.003(6) -0.013(6) -0.033(7)
O4 0.102(3) 0.054(3) 0.076(3) -0.024(2) 0.019(3) -0.040(2)
O5 0.0515(17) 0.0628(19) 0.118(3) 0.0512(19) 0.0276(17) 0.0145(14)
O6 0.066(2) 0.080(3) 0.164(4) 0.008(3) 0.049(2) -0.0225(19)
N1 0.0371(14) 0.0386(14) 0.0368(14) 0.0017(11) -0.0094(11) -0.0134(11)
N2 0.0452(16) 0.0441(16) 0.0516(18) -0.0079(13) -0.0160(13) -0.0133(13)
C1 0.0347(17) 0.0348(16) 0.050(2) -0.0031(14) -0.0026(14) -0.0042(13)
C7 0.126(5) 0.080(4) 0.111(5) -0.034(4) 0.027(4) -0.058(3)
C8 0.0411(19) 0.0435(19) 0.049(2) 0.0090(15) 0.0076(15) -0.0030(15)
C12 0.0392(16) 0.0329(15) 0.0288(15) -0.0025(12) -0.0070(12) -0.0061(12)
C13 0.0370(17) 0.0342(16) 0.0460(19) -0.0025(13) -0.0005(14) -0.0055(13)
C16 0.0486(19) 0.0427(18) 0.049(2) 0.0013(15) -0.0107(15) -0.0249(15)
C17 0.0426(18) 0.0428(17) 0.0325(16) 0.0026(13) -0.0070(13) -0.0088(14)
C18 0.038(2) 0.071(3) 0.113(4) 0.020(3) 0.018(2) 0.001(2)
C19 0.041(2) 0.057(2) 0.077(3) 0.018(2) -0.0117(18) -0.0231(17)
C20 0.0445(19) 0.0485(19) 0.053(2) 0.0080(16) -0.0125(15) -0.0267(16)
C22 0.063(2) 0.057(2) 0.053(2) 0.0154(18) -0.0132(18) -0.0293(19)
C24 0.100(4) 0.088(4) 0.070(3) 0.035(3) -0.006(3) -0.028(3)
C26 0.063(2) 0.059(2) 0.057(2) 0.0105(19) 0.0013(18) -0.032(2)
C27 0.052(2) 0.0451(19) 0.054(2) 0.0082(16) -0.0135(16) -0.0262(16)
C28 0.0457(19) 0.057(2) 0.050(2) 0.0085(17) -0.0164(16) -0.0248(16)
C29 0.0354(18) 0.053(2) 0.047(2) 0.0147(16) 0.0010(15) 0.0030(15)
C30 0.049(2) 0.059(2) 0.077(3) 0.007(2) 0.0080(19) -0.0237(19)
C31 0.105(4) 0.051(3) 0.082(3) 0.017(2) -0.022(3) -0.021(2)
C33 0.0372(17) 0.0351(16) 0.0357(17) -0.0030(13) -0.0027(13) -0.0031(13)
C35 0.059(2) 0.047(2) 0.052(2) -0.0063(16) -0.0005(17) -0.0222(17)
C36 0.039(2) 0.061(2) 0.089(3) -0.038(2) -0.0076(19) 0.0032(17)
C37 0.053(2) 0.074(3) 0.081(3) -0.014(2) -0.030(2) -0.015(2)
C39 0.059(2) 0.053(2) 0.073(3) 0.009(2) -0.017(2) -0.0120(19)
C43 0.0390(18) 0.055(2) 0.0395(18) 0.0040(15) -0.0116(14) -0.0131(15)
C44 0.050(2) 0.045(2) 0.059(2) 0.0214(18) 0.0060(17) 0.0039(16)
C45 0.129(5) 0.070(3) 0.078(4) -0.023(3) 0.027(4) -0.042(3)
C45A 0.100(11) 0.050(7) 0.037(7) 0.003(5) -0.008(6) -0.041(7)
C46 0.111(4) 0.086(4) 0.104(4) -0.039(3) 0.018(4) -0.033(3)
C46A 0.111(11) 0.056(7) 0.049(7) -0.003(6) -0.007(6) -0.035(7)
C47 0.145(5) 0.064(3) 0.100(4) -0.019(3) 0.005(4) -0.034(3)
C47A 0.106(11) 0.053(7) 0.052(7) -0.002(6) -0.006(6) -0.036(7)
C49 0.061(3) 0.057(3) 0.155(6) 0.051(3) 0.024(3) 0.017(2)
C50 0.044(2) 0.053(2) 0.063(2) -0.0034(18) -0.0239(17) -0.0037(16)
C51 0.047(3) 0.120(5) 0.085(4) 0.031(3) -0.010(2) -0.014(3)
C52 0.101(4) 0.105(4) 0.102(4) 0.044(3) -0.062(3) -0.058(3)
C53 0.100(4) 0.075(3) 0.062(3) -0.008(2) -0.027(2) -0.031(3)
C54A 0.102(11) 0.047(7) 0.040(7) 0.009(5) -0.010(6) -0.036(7)
C55 0.079(3) 0.080(3) 0.068(3) -0.019(2) 0.005(2) -0.049(3)
C56 0.052(5) 0.071(6) 0.078(6) 0.000(4) -0.021(4) 0.003(4)
C56A 0.056(6) 0.129(10) 0.050(6) 0.006(6) -0.008(4) -0.044(6)

loop_
_atom_type_symbol
_atom_type_description
_atom_type_scat_dispersion_real
_atom_type_scat_dispersion_imag
_atom_type_scat_source
C C 0.0033 0.0016 'International Tables Vol C Tables 4.2.6.8 and 6.1.1.4'
H H 0.0000 0.0000 'International Tables Vol C Tables 4.2.6.8 and 6.1.1.4'
F F 0.0171 0.0103 'International Tables Vol C Tables 4.2.6.8 and 6.1.1.4'
N N 0.0061 0.0033 'International Tables Vol C Tables 4.2.6.8 and 6.1.1.4'
Nd Nd -0.1943 3.0179 'International Tables Vol C Tables 4.2.6.8 and 6.1.1.4'
O O 0.0106 0.0060 'International Tables Vol C Tables 4.2.6.8 and 6.1.1.4'

loop_
_geom_angle_atom_site_label_1
_geom_angle_atom_site_label_2
_geom_angle_atom_site_label_3
_geom_angle
_geom_angle_site_symmetry_1
_geom_angle_site_symmetry_3
_geom_angle_publ_flag
O1 Nd1 O3A 87.9(5) . . ?
O1 Nd1 O4 83.83(17) . . ?
O1 Nd1 N1 75.65(8) . . ?
O1 Nd1 N2 96.23(9) . . ?
O2 Nd1 O1 146.34(9) . . ?
O2 Nd1 O3A 81.8(8) . . ?
O2 Nd1 O4 86.0(2) . . ?
O2 Nd1 N1 76.91(8) . . ?
O2 Nd1 N2 90.88(9) . . ?
O3 Nd1 O1 103.62(10) . . ?
O3 Nd1 O2 109.59(10) . . ?
O3 Nd1 O3A 99.0(10) . . ?
O3 Nd1 O4 98.4(3) . . ?
O3 Nd1 N1 154.04(10) . . ?
O3 Nd1 N2 87.08(10) . . ?
O3A Nd1 N1 106.9(10) . . ?
O3A Nd1 N2 171.7(10) . . ?
O4 Nd1 N1 107.2(3) . . ?
O4 Nd1 N2 174.4(3) . . ?
N2 Nd1 N1 67.42(8) . . ?
C12 O1 Nd1 140.12(19) . . ?
C16 O2 Nd1 139.6(2) . . ?
C50 O3 Nd1 173.0(3) . . ?
C45A O3A Nd1 126.4(14) . . ?
C45A O3A C54A 111.8(16) . . ?
C54A O3A Nd1 118.8(12) . . ?
C7 O4 Nd1 126.2(5) . . ?
C45 O4 Nd1 124.1(6) . . ?
C45 O4 C7 104.3(6) . . ?
C44 O5 C49 117.2(3) . . ?
C56 O6 C30 122.5(5) . . ?
C56A O6 C30 129.8(7) . . ?
C13 N1 Nd1 113.38(18) . . ?
C13 N1 C28 112.2(3) . . ?
C13 N1 C43 110.6(3) . . ?
C28 N1 Nd1 106.27(19) . . ?
C28 N1 C43 105.4(2) . . ?
C43 N1 Nd1 108.60(18) . . ?
C35 N2 Nd1 109.9(2) . . ?
C35 N2 C53 106.6(3) . . ?
C53 N2 Nd1 109.5(2) . . ?
C55 N2 Nd1 109.0(2) . . ?
C55 N2 C35 112.8(3) . . ?
C55 N2 C53 108.8(3) . . ?
C18 C1 C33 111.7(3) . . ?
C36 C1 C18 108.3(4) . . ?
C36 C1 C33 109.9(3) . . ?
C37 C1 C18 107.2(4) . . ?
C37 C1 C33 110.1(3) . . ?
C37 C1 C36 109.5(3) . . ?
O4 C7 H7A 111.0 . . ?
O4 C7 H7B 111.0 . . ?
O4 C7 C47 103.8(8) . . ?
H7A C7 H7B 109.0 . . ?
C47 C7 H7A 111.0 . . ?
C47 C7 H7B 111.0 . . ?
C33 C8 H8 118.6 . . ?
C44 C8 H8 118.6 . . ?
C44 C8 C33 122.7(3) . . ?
O1 C12 C17 118.5(3) . . ?
O1 C12 C33 122.3(3) . . ?
C17 C12 C33 119.2(3) . . ?
N1 C13 H13A 108.9 . . ?
N1 C13 H13B 108.9 . . ?
N1 C13 C35 113.2(3) . . ?
H13A C13 H13B 107.7 . . ?
C35 C13 H13A 108.9 . . ?
C35 C13 H13B 108.9 . . ?
O2 C16 C20 117.8(3) . . ?
O2 C16 C27 123.2(3) . . ?
C20 C16 C27 119.0(3) . . ?
C12 C17 C43 119.2(3) . . ?
C29 C17 C12 121.1(3) . . ?
C29 C17 C43 119.5(3) . . ?
C1 C18 H18A 109.5 . . ?
C1 C18 H18B 109.5 . . ?
C1 C18 H18C 109.5 . . ?
H18A C18 H18B 109.5 . . ?
H18A C18 H18C 109.5 . . ?
H18B C18 H18C 109.5 . . ?
C20 C19 H19 120.1 . . ?
C30 C19 H19 120.1 . . ?
C30 C19 C20 119.9(4) . . ?
C16 C20 C28 119.3(3) . . ?
C19 C20 C16 121.1(3) . . ?
C19 C20 C28 119.5(3) . . ?
C24 C22 C27 112.5(4) . . ?
C24 C22 C31 107.4(4) . . ?
C31 C22 C27 109.9(3) . . ?
C52 C22 C24 107.8(4) . . ?
C52 C22 C27 109.3(3) . . ?
C52 C22 C31 109.9(4) . . ?
C22 C24 H24A 109.5 . . ?
C22 C24 H24B 109.5 . . ?
C22 C24 H24C 109.5 . . ?
H24A C24 H24B 109.5 . . ?
H24A C24 H24C 109.5 . . ?
H24B C24 H24C 109.5 . . ?
C27 C26 H26 118.5 . . ?
C30 C26 H26 118.5 . . ?
C30 C26 C27 122.9(4) . . ?
C16 C27 C22 121.9(3) . . ?
C26 C27 C16 117.5(3) . . ?
C26 C27 C22 120.6(3) . . ?
N1 C28 C20 117.5(3) . . ?
N1 C28 H28A 107.9 . . ?
N1 C28 H28B 107.9 . . ?
C20 C28 H28A 107.9 . . ?
C20 C28 H28B 107.9 . . ?
H28A C28 H28B 107.2 . . ?
C17 C29 H29 120.2 . . ?
C44 C29 C17 119.5(3) . . ?
C44 C29 H29 120.2 . . ?
O6 C30 C26 120.8(4) . . ?
C19 C30 O6 119.8(4) . . ?
C19 C30 C26 119.3(4) . . ?
C22 C31 H31A 109.5 . . ?
C22 C31 H31B 109.5 . . ?
C22 C31 H31C 109.5 . . ?
H31A C31 H31B 109.5 . . ?
H31A C31 H31C 109.5 . . ?
H31B C31 H31C 109.5 . . ?
C8 C33 C1 120.9(3) . . ?
C8 C33 C12 117.6(3) . . ?
C12 C33 C1 121.4(3) . . ?
N2 C35 C13 111.8(3) . . ?
N2 C35 H35A 109.3 . . ?
N2 C35 H35B 109.3 . . ?
C13 C35 H35A 109.3 . . ?
C13 C35 H35B 109.3 . . ?
H35A C35 H35B 107.9 . . ?
C1 C36 H36A 109.5 . . ?
C1 C36 H36B 109.5 . . ?
C1 C36 H36C 109.5 . . ?
H36A C36 H36B 109.5 . . ?
H36A C36 H36C 109.5 . . ?
H36B C36 H36C 109.5 . . ?
C1 C37 H37A 109.5 . . ?
C1 C37 H37B 109.5 . . ?
C1 C37 H37C 109.5 . . ?
H37A C37 H37B 109.5 . . ?
H37A C37 H37C 109.5 . . ?
H37B C37 H37C 109.5 . . ?
F1 C39 F3 105.1(4) . . ?
F1 C39 C50 111.1(4) . . ?
F2 C39 F1 106.7(4) . . ?
F2 C39 F3 104.7(4) . . ?
F2 C39 C50 114.7(4) . . ?
F3 C39 C50 113.7(4) . . ?
N1 C43 C17 117.1(3) . . ?
N1 C43 H43A 108.0 . . ?
N1 C43 H43B 108.0 . . ?
C17 C43 H43A 108.0 . . ?
C17 C43 H43B 108.0 . . ?
H43A C43 H43B 107.3 . . ?
C8 C44 O5 115.9(3) . . ?
C29 C44 O5 124.4(3) . . ?
C29 C44 C8 119.6(3) . . ?
O4 C45 H45A 109.5 . . ?
O4 C45 H45B 109.5 . . ?
H45A C45 H45B 108.1 . . ?
C46 C45 O4 110.8(7) . . ?
C46 C45 H45A 109.5 . . ?
C46 C45 H45B 109.5 . . ?
O3A C45A H45C 109.9 . . ?
O3A C45A H45D 109.9 . . ?
H45C C45A H45D 108.3 . . ?
C46A C45A O3A 109.0(16) . . ?
C46A C45A H45C 109.9 . . ?
C46A C45A H45D 109.9 . . ?
C45 C46 H46A 110.2 . . ?
C45 C46 H46B 110.2 . . ?
C45 C46 C47 107.6(6) . . ?
H46A C46 H46B 108.5 . . ?
C47 C46 H46A 110.2 . . ?
C47 C46 H46B 110.2 . . ?
C45A C46A H46C 112.6 . . ?
C45A C46A H46D 112.6 . . ?
C45A C46A C47A 96.0(16) . . ?
H46C C46A H46D 110.1 . . ?
C47A C46A H46C 112.6 . . ?
C47A C46A H46D 112.6 . . ?
C7 C47 H47A 110.7 . . ?
C7 C47 H47B 110.7 . . ?
C46 C47 C7 105.2(6) . . ?
C46 C47 H47A 110.7 . . ?
C46 C47 H47B 110.7 . . ?
H47A C47 H47B 108.8 . . ?
C46A C47A H47C 109.0 . . ?
C46A C47A H47D 109.0 . . ?
H47C C47A H47D 107.8 . . ?
C54A C47A C46A 112.8(19) . . ?
C54A C47A H47C 109.0 . . ?
C54A C47A H47D 109.0 . . ?
O5 C49 H49A 109.5 . . ?
O5 C49 H49B 109.5 . . ?
O5 C49 H49C 109.5 . . ?
H49A C49 H49B 109.5 . . ?
H49A C49 H49C 109.5 . . ?
H49B C49 H49C 109.5 . . ?
O3 C50 C39 110.8(3) . . ?
O3 C50 H50 108.2 . . ?
O3 C50 C51 110.1(4) . . ?
C39 C50 H50 108.2 . . ?
C39 C50 C51 111.2(4) . . ?
C51 C50 H50 108.2 . . ?
F4 C51 F6 107.5(5) . . ?
F4 C51 C50 113.4(5) . . ?
F5 C51 F4 105.2(6) . . ?
F5 C51 F6 106.3(5) . . ?
F5 C51 C50 114.8(4) . . ?
F6 C51 C50 109.2(5) . . ?
C22 C52 H52A 109.5 . . ?
C22 C52 H52B 109.5 . . ?
C22 C52 H52C 109.5 . . ?
H52A C52 H52B 109.5 . . ?
H52A C52 H52C 109.5 . . ?
H52B C52 H52C 109.5 . . ?
N2 C53 H53A 109.5 . . ?
N2 C53 H53B 109.5 . . ?
N2 C53 H53C 109.5 . . ?
H53A C53 H53B 109.5 . . ?
H53A C53 H53C 109.5 . . ?
H53B C53 H53C 109.5 . . ?
O3A C54A H54A 113.1 . . ?
O3A C54A H54B 113.1 . . ?
C47A C54A O3A 93.0(15) . . ?
C47A C54A H54A 113.1 . . ?
C47A C54A H54B 113.1 . . ?
H54A C54A H54B 110.5 . . ?
N2 C55 H55A 109.5 . . ?
N2 C55 H55B 109.5 . . ?
N2 C55 H55C 109.5 . . ?
H55A C55 H55B 109.5 . . ?
H55A C55 H55C 109.5 . . ?
H55B C55 H55C 109.5 . . ?
O6 C56 H56A 109.5 . . ?
O6 C56 H56B 109.5 . . ?
O6 C56 H56C 109.5 . . ?
H56A C56 H56B 109.5 . . ?
H56A C56 H56C 109.5 . . ?
H56B C56 H56C 109.5 . . ?
O6 C56A H56D 109.5 . . ?
O6 C56A H56E 109.5 . . ?
O6 C56A H56F 109.5 . . ?
H56D C56A H56E 109.5 . . ?
H56D C56A H56F 109.5 . . ?
H56E C56A H56F 109.5 . . ?

loop_
_geom_bond_atom_site_label_1
_geom_bond_atom_site_label_2
_geom_bond_distance
_geom_bond_site_symmetry_2
_geom_bond_publ_flag
Nd1 O1 2.231(2) . ?
Nd1 O2 2.225(2) . ?
Nd1 O3 2.197(2) . ?
Nd1 O3A 2.481(15) . ?
Nd1 O4 2.470(5) . ?
Nd1 N1 2.663(2) . ?
Nd1 N2 2.628(3) . ?
F1 C39 1.318(5) . ?
F2 C39 1.314(5) . ?
F3 C39 1.325(5) . ?
F4 C51 1.317(8) . ?
F5 C51 1.314(5) . ?
F6 C51 1.321(7) . ?
O1 C12 1.338(4) . ?
O2 C16 1.345(4) . ?
O3 C50 1.362(4) . ?
O3A C45A 1.431(14) . ?
O3A C54A 1.460(14) . ?
O4 C7 1.451(8) . ?
O4 C45 1.426(8) . ?
O5 C44 1.384(4) . ?
O5 C49 1.403(5) . ?
O6 C30 1.377(5) . ?
O6 C56 1.319(8) . ?
O6 C56A 1.248(9) . ?
N1 C13 1.467(4) . ?
N1 C28 1.490(4) . ?
N1 C43 1.496(4) . ?
N2 C35 1.485(5) . ?
N2 C53 1.487(5) . ?
N2 C55 1.441(5) . ?
C1 C18 1.529(5) . ?
C1 C33 1.539(4) . ?
C1 C36 1.526(5) . ?
C1 C37 1.525(5) . ?
C7 H7A 0.9800 . ?
C7 H7B 0.9800 . ?
C7 C47 1.513(10) . ?
C8 H8 0.9400 . ?
C8 C33 1.385(4) . ?
C8 C44 1.383(5) . ?
C12 C17 1.398(4) . ?
C12 C33 1.422(4) . ?
C13 H13A 0.9800 . ?
C13 H13B 0.9800 . ?
C13 C35 1.517(5) . ?
C16 C20 1.408(5) . ?
C16 C27 1.414(5) . ?
C17 C29 1.393(4) . ?
C17 C43 1.501(5) . ?
C18 H18A 0.9700 . ?
C18 H18B 0.9700 . ?
C18 H18C 0.9700 . ?
C19 H19 0.9400 . ?
C19 C20 1.379(5) . ?
C19 C30 1.376(6) . ?
C20 C28 1.501(5) . ?
C22 C24 1.524(6) . ?
C22 C27 1.546(5) . ?
C22 C31 1.527(6) . ?
C22 C52 1.517(6) . ?
C24 H24A 0.9700 . ?
C24 H24B 0.9700 . ?
C24 H24C 0.9700 . ?
C26 H26 0.9400 . ?
C26 C27 1.389(5) . ?
C26 C30 1.381(6) . ?
C28 H28A 0.9800 . ?
C28 H28B 0.9800 . ?
C29 H29 0.9400 . ?
C29 C44 1.378(5) . ?
C31 H31A 0.9700 . ?
C31 H31B 0.9700 . ?
C31 H31C 0.9700 . ?
C35 H35A 0.9800 . ?
C35 H35B 0.9800 . ?
C36 H36A 0.9700 . ?
C36 H36B 0.9700 . ?
C36 H36C 0.9700 . ?
C37 H37A 0.9700 . ?
C37 H37B 0.9700 . ?
C37 H37C 0.9700 . ?
C39 C50 1.501(6) . ?
C43 H43A 0.9800 . ?
C43 H43B 0.9800 . ?
C45 H45A 0.9800 . ?
C45 H45B 0.9800 . ?
C45 C46 1.380(8) . ?
C45A H45C 0.9800 . ?
C45A H45D 0.9800 . ?
C45A C46A 1.418(14) . ?
C46 H46A 0.9800 . ?
C46 H46B 0.9800 . ?
C46 C47 1.441(9) . ?
C46A H46C 0.9800 . ?
C46A H46D 0.9800 . ?
C46A C47A 1.467(14) . ?
C47 H47A 0.9800 . ?
C47 H47B 0.9800 . ?
C47A H47C 0.9800 . ?
C47A H47D 0.9800 . ?
C47A C54A 1.456(14) . ?
C49 H49A 0.9700 . ?
C49 H49B 0.9700 . ?
C49 H49C 0.9700 . ?
C50 H50 0.9900 . ?
C50 C51 1.506(7) . ?
C52 H52A 0.9700 . ?
C52 H52B 0.9700 . ?
C52 H52C 0.9700 . ?
C53 H53A 0.9700 . ?
C53 H53B 0.9700 . ?
C53 H53C 0.9700 . ?
C54A H54A 0.9800 . ?
C54A H54B 0.9800 . ?
C55 H55A 0.9700 . ?
C55 H55B 0.9700 . ?
C55 H55C 0.9700 . ?
C56 H56A 0.9700 . ?
C56 H56B 0.9700 . ?
C56 H56C 0.9700 . ?
C56A H56D 0.9700 . ?
C56A H56E 0.9700 . ?
C56A H56F 0.9700 . ?

loop_
_geom_torsion_atom_site_label_1
_geom_torsion_atom_site_label_2
_geom_torsion_atom_site_label_3
_geom_torsion_atom_site_label_4
_geom_torsion
_geom_torsion_site_symmetry_1
_geom_torsion_site_symmetry_2
_geom_torsion_site_symmetry_3
_geom_torsion_site_symmetry_4
_geom_torsion_publ_flag
Nd1 O1 C12 C17 -40.0(5) . . . . ?
Nd1 O1 C12 C33 140.2(3) . . . . ?
Nd1 O2 C16 C20 38.3(5) . . . . ?
Nd1 O2 C16 C27 -140.0(3) . . . . ?
Nd1 O3A C45A C46A 159(2) . . . . ?
Nd1 O3A C54A C47A 176(2) . . . . ?
Nd1 O4 C7 C47 -125.9(10) . . . . ?
Nd1 O4 C45 C46 131.0(8) . . . . ?
Nd1 N1 C13 C35 -30.0(3) . . . . ?
Nd1 N1 C28 C20 69.2(3) . . . . ?
Nd1 N1 C43 C17 -66.8(3) . . . . ?
Nd1 N2 C35 C13 -50.7(3) . . . . ?
F1 C39 C50 O3 60.4(5) . . . . ?
F1 C39 C50 C51 -176.9(4) . . . . ?
F2 C39 C50 O3 -178.5(4) . . . . ?
F2 C39 C50 C51 -55.7(6) . . . . ?
F3 C39 C50 O3 -58.0(5) . . . . ?
F3 C39 C50 C51 64.8(5) . . . . ?
O1 C12 C17 C29 175.2(3) . . . . ?
O1 C12 C17 C43 -10.2(5) . . . . ?
O1 C12 C33 C1 5.6(5) . . . . ?
O1 C12 C33 C8 -175.7(3) . . . . ?
O2 C16 C20 C19 -173.0(3) . . . . ?
O2 C16 C20 C28 10.3(5) . . . . ?
O2 C16 C27 C22 -6.0(5) . . . . ?
O2 C16 C27 C26 173.2(3) . . . . ?
O3 C50 C51 F4 53.7(6) . . . . ?
O3 C50 C51 F5 174.7(5) . . . . ?
O3 C50 C51 F6 -66.1(6) . . . . ?
O3A C45A C46A C47A 23(3) . . . . ?
O4 C7 C47 C46 -23.9(11) . . . . ?
O4 C45 C46 C47 8.7(13) . . . . ?
N1 C13 C35 N2 55.6(4) . . . . ?
C7 O4 C45 C46 -24.1(13) . . . . ?
C12 C17 C29 C44 1.0(6) . . . . ?
C12 C17 C43 N1 67.7(4) . . . . ?
C13 N1 C28 C20 -55.2(4) . . . . ?
C13 N1 C43 C17 58.2(4) . . . . ?
C16 C20 C28 N1 -70.3(4) . . . . ?
C17 C12 C33 C1 -174.2(3) . . . . ?
C17 C12 C33 C8 4.4(5) . . . . ?
C17 C29 C44 O5 -179.6(4) . . . . ?
C17 C29 C44 C8 3.4(7) . . . . ?
C18 C1 C33 C8 -4.6(5) . . . . ?
C18 C1 C33 C12 174.0(4) . . . . ?
C19 C20 C28 N1 113.0(4) . . . . ?
C20 C16 C27 C22 175.7(3) . . . . ?
C20 C16 C27 C26 -5.1(5) . . . . ?
C20 C19 C30 O6 178.2(4) . . . . ?
C20 C19 C30 C26 -3.6(6) . . . . ?
C24 C22 C27 C16 -174.1(4) . . . . ?
C24 C22 C27 C26 6.7(6) . . . . ?
C27 C16 C20 C19 5.4(5) . . . . ?
C27 C16 C20 C28 -171.2(3) . . . . ?
C27 C26 C30 O6 -178.1(4) . . . . ?
C27 C26 C30 C19 3.7(7) . . . . ?
C28 N1 C13 C35 90.3(3) . . . . ?
C28 N1 C43 C17 179.6(3) . . . . ?
C29 C17 C43 N1 -117.6(4) . . . . ?
C30 C19 C20 C16 -0.9(6) . . . . ?
C30 C19 C20 C28 175.7(4) . . . . ?
C30 C26 C27 C16 0.7(6) . . . . ?
C30 C26 C27 C22 179.9(4) . . . . ?
C31 C22 C27 C16 -54.4(5) . . . . ?
C31 C22 C27 C26 126.4(4) . . . . ?
C33 C8 C44 O5 178.9(4) . . . . ?
C33 C8 C44 C29 -3.9(7) . . . . ?
C33 C12 C17 C29 -5.0(5) . . . . ?
C33 C12 C17 C43 169.6(3) . . . . ?
C36 C1 C33 C8 -124.9(4) . . . . ?
C36 C1 C33 C12 53.8(4) . . . . ?
C37 C1 C33 C8 114.4(4) . . . . ?
C37 C1 C33 C12 -67.0(4) . . . . ?
C39 C50 C51 F4 -69.5(5) . . . . ?
C39 C50 C51 F5 51.5(7) . . . . ?
C39 C50 C51 F6 170.8(5) . . . . ?
C43 N1 C13 C35 -152.3(3) . . . . ?
C43 N1 C28 C20 -175.6(3) . . . . ?
C43 C17 C29 C44 -173.6(4) . . . . ?
C44 C8 C33 C1 178.6(4) . . . . ?
C44 C8 C33 C12 -0.1(6) . . . . ?
C45 O4 C7 C47 28.5(12) . . . . ?
C45 C46 C47 C7 9.8(12) . . . . ?
C45A O3A C54A C47A -23(4) . . . . ?
C45A C46A C47A C54A -42(3) . . . . ?
C46A C47A C54A O3A 41(3) . . . . ?
C49 O5 C44 C8 -168.8(6) . . . . ?
C49 O5 C44 C29 14.2(8) . . . . ?
C52 C22 C27 C16 66.2(5) . . . . ?
C52 C22 C27 C26 -112.9(5) . . . . ?
C53 N2 C35 C13 -169.3(3) . . . . ?
C54A O3A C45A C46A 0(4) . . . . ?
C55 N2 C35 C13 71.2(4) . . . . ?
C56 O6 C30 C19 -44.3(9) . . . . ?
C56 O6 C30 C26 137.5(7) . . . . ?
C56A O6 C30 C19 160.6(8) . . . . ?
C56A O6 C30 C26 -17.6(11) . . . . ?
